data_2216814
loop_
_publ_author_name
' Graham Smith '
' Urs D. Wermuth '
'Peter C. Healy'

_publ_section_title
;
 Dipotassium biphenyl-4,4'-disulfonate dihydrate: a coordination
 polymer
;
_journal_coeditor_code TK2210
_journal_issue 12
_journal_name_full 'Acta Crystallographica Section E'
_journal_page_first m3056
_journal_page_last m3057
_journal_paper_doi 10.1107/S1600536807056930
_journal_volume 63
_journal_year 2007
_chemical_formula_iupac '2K+, C12 H8 O6 S2 2-, 2H2 O'
_chemical_formula_moiety '2(K+), C12 H8 O6 S2 2-, 2H2 O'
_chemical_formula_sum 'C12 H12 K2 O8 S2'
_chemical_formula_weight 426.56
_chemical_name_common 'Dipotassium 4,4'-biphenyldisulfonate dihyrate'
_chemical_name_systematic
;
dipotassium biphenyl-4,4'-disulfonate dihydrate
;
_space_group_IT_number 8
_symmetry_cell_setting monoclinic
_symmetry_space_group_name_Hall 'C -2y'
_symmetry_space_group_name_H-M 'C 1 m 1'
_atom_sites_solution_hydrogens geom
_atom_sites_solution_primary direct
_atom_sites_solution_secondary difmap
_audit_creation_method 'SHELXL97 (Sheldrick, 1997)'
_cell_angle_alpha 90
_cell_angle_beta 98.953(13)
_cell_angle_gamma 90
_cell_formula_units_Z 4
_cell_length_a 5.8316(10)
_cell_length_b 19.691(7)
_cell_length_c 14.623(2)
_cell_measurement_reflns_used 25
_cell_measurement_temperature 297(2)
_cell_measurement_theta_max 17.1
_cell_measurement_theta_min 12.9
_cell_volume 1658.7(7)
_computing_cell_refinement
;
MSC/AFC Diffractmeter Control Software
;
_computing_data_collection
;
MSC/AFC Diffractmeter Control Software (Molecular Structure
Corporation, 1999)
;
_computing_data_reduction
;
TEXSAN for Windows (Molecular Structure Corporation, 1999)
;
_computing_molecular_graphics 'PLATON (Spek, 2003)'
_computing_publication_material PLATON
_computing_structure_refinement 'SHELXL97 (Sheldrick, 1997)'
_computing_structure_solution 'SIR92 (Altomare <i>et al.</i>,  1994)'
_diffrn_ambient_temperature 297(2)
_diffrn_measured_fraction_theta_full 0.998
_diffrn_measured_fraction_theta_max 0.998
_diffrn_measurement_device_type 'Rigaku AFC 7R'
_diffrn_measurement_method \w--2\q
_diffrn_radiation_monochromator graphite
_diffrn_radiation_source 'rotating anode'
_diffrn_radiation_type MoK\a
_diffrn_radiation_wavelength 0.71073
_diffrn_reflns_av_R_equivalents 0.016
_diffrn_reflns_av_sigmaI/netI 0.019
_diffrn_reflns_limit_h_max 7
_diffrn_reflns_limit_h_min -3
_diffrn_reflns_limit_k_max 25
_diffrn_reflns_limit_k_min 0
_diffrn_reflns_limit_l_max 18
_diffrn_reflns_limit_l_min -18
_diffrn_reflns_number 2295
_diffrn_reflns_theta_full 27.5
_diffrn_reflns_theta_max 27.50
_diffrn_reflns_theta_min 2.50
_diffrn_standards_decay_% 0.58
_diffrn_standards_interval_time 150
_diffrn_standards_number 3
_exptl_absorpt_coefficient_mu 0.861
_exptl_absorpt_correction_T_max 0.849
_exptl_absorpt_correction_T_min 0.774
_exptl_absorpt_correction_type psi-scan
_exptl_absorpt_process_details '(TEXSAN for Windows; Molecular Structure Corporation, 1999)'
_exptl_crystal_colour colourless
_exptl_crystal_density_diffrn 1.708
_exptl_crystal_density_method 'not measured'
_exptl_crystal_description block
_exptl_crystal_F_000 872
_exptl_crystal_size_max 0.32
_exptl_crystal_size_mid 0.25
_exptl_crystal_size_min 0.20
_refine_diff_density_max 0.40
_refine_diff_density_min -0.39
_refine_ls_abs_structure_details 'Flack (1983)'
_refine_ls_abs_structure_Flack 0.02(8)
_refine_ls_extinction_method none
_refine_ls_goodness_of_fit_ref 0.88
_refine_ls_hydrogen_treatment noref
_refine_ls_matrix_type full
_refine_ls_number_parameters 227
_refine_ls_number_reflns 2295
_refine_ls_number_restraints 2
_refine_ls_restrained_S_all 0.88
_refine_ls_R_factor_all 0.033
_refine_ls_R_factor_gt 0.031
_refine_ls_shift/su_max 0.002
_refine_ls_shift/su_mean 0.001
_refine_ls_structure_factor_coef Fsqd
_refine_ls_weighting_details 'calc w=1/[\s^2^(Fo^2^)+(0.1P)^2^+15.7726P] where P=(Fo^2^+2Fc^2^)/3'
_refine_ls_weighting_scheme calc
_refine_ls_wR_factor_gt 0.078
_refine_ls_wR_factor_ref 0.083
_reflns_number_gt 2196
_reflns_number_total 2295
_reflns_threshold_expression I>2\s(I)
_cod_data_source_file tk2210.cif
_cod_data_source_block I
_cod_original_sg_symbol_H-M 'C m'
_cod_database_code 2216814
_cod_database_fobs_code 2216814

loop_
_symmetry_equiv_pos_as_xyz
'x, y, z'
'x, -y, z'
'x+1/2, y+1/2, z'
'x+1/2, -y+1/2, z'

loop_
_atom_site_aniso_label
_atom_site_aniso_U_11
_atom_site_aniso_U_22
_atom_site_aniso_U_33
_atom_site_aniso_U_12
_atom_site_aniso_U_13
_atom_site_aniso_U_23
K1 0.0334(4) 0.0286(4) 0.0307(3) -0.0007(4) 0.0082(3) 0.0001(4)
K2 0.0286(6) 0.0346(6) 0.0344(6) 0.0000 0.0083(5) 0.0000
K3 0.0357(6) 0.0317(5) 0.0325(6) 0.0000 0.0076(5) 0.0000
S4A 0.0243(4) 0.0239(4) 0.0174(4) 0.0011(3) 0.0058(3) 0.0000(3)
S4B 0.0310(4) 0.0297(4) 0.0166(4) -0.0042(4) 0.0062(3) -0.0006(3)
O1W 0.073(4) 0.116(6) 0.045(3) 0.0000 -0.005(3) 0.0000
O2W 0.038(2) 0.036(2) 0.035(2) 0.0000 0.0147(17) 0.0000
O41A 0.076(2) 0.0276(14) 0.0285(14) -0.0031(16) 0.0174(15) 0.0044(11)
O41B 0.0383(16) 0.0489(17) 0.0230(13) 0.0000(14) 0.0020(11) 0.0051(12)
O42A 0.0328(14) 0.0533(18) 0.0267(14) -0.0133(14) 0.0063(11) -0.0078(12)
O42B 0.0453(17) 0.0468(19) 0.0302(14) -0.0183(15) 0.0095(13) 0.0004(13)
O43A 0.0370(16) 0.057(2) 0.0279(14) 0.0217(15) 0.0085(12) 0.0012(13)
O43B 0.0518(17) 0.0391(16) 0.0277(14) 0.0023(14) 0.0120(13) -0.0056(12)
C1A 0.0342(19) 0.0320(18) 0.0168(15) 0.0031(16) 0.0068(14) 0.0009(13)
C1B 0.0317(19) 0.0359(19) 0.0181(16) 0.0004(16) 0.0041(14) -0.0003(14)
C2A 0.051(3) 0.069(3) 0.0196(17) 0.030(2) 0.0114(18) 0.0024(18)
C2B 0.049(2) 0.058(3) 0.0222(19) 0.024(2) 0.0086(17) 0.0073(19)
C3A 0.049(3) 0.059(3) 0.0196(18) 0.025(2) 0.0071(17) 0.0072(17)
C3B 0.050(3) 0.056(3) 0.0252(19) 0.025(2) 0.0140(18) 0.0019(17)
C4A 0.0306(18) 0.0305(17) 0.0154(15) -0.0001(15) 0.0057(14) -0.0018(13)
C4B 0.0318(19) 0.0332(19) 0.0170(16) -0.0034(15) 0.0041(14) -0.0016(13)
C5A 0.044(2) 0.084(4) 0.0220(18) 0.036(3) 0.0079(17) 0.001(2)
C5B 0.061(3) 0.116(5) 0.0188(19) 0.048(3) 0.012(2) 0.016(2)
C6A 0.052(3) 0.085(4) 0.0229(18) 0.037(3) 0.0059(18) 0.006(2)
C6B 0.054(3) 0.122(5) 0.023(2) 0.053(3) 0.014(2) 0.016(3)
O3W 0.080(4) 0.057(3) 0.040(3) 0.0000 -0.008(3) 0.0000
O4W 0.091(5) 0.104(6) 0.055(4) 0.0000 0.003(4) 0.0000

loop_
_atom_site_type_symbol
_atom_site_label
_atom_site_fract_x
_atom_site_fract_y
_atom_site_fract_z
_atom_site_U_iso_or_equiv
_atom_site_thermal_displace_type
_atom_site_occupancy
K K1 0.27341(18) 0.18494(4) 0.50427(7) 0.0306(2) Uani 1.000
K K2 0.3806(2) 0.00000 0.66340(8) 0.0322(3) Uani 1.000
K K3 0.8140(2) 0.00000 0.48912(8) 0.0331(3) Uani 1.000
S S4A 0.85074(12) 0.13645(4) -0.35496(5) 0.0216(2) Uani 1.000
S S4B 0.67991(14) 0.14568(5) 0.35851(6) 0.0255(2) Uani 1.000
O O1W 0.4854(11) 0.00000 0.8501(4) 0.080(3) Uani 1.000
O O2W 0.2800(7) 0.00000 0.4652(3) 0.0354(12) Uani 1.000
O O41A 0.8714(6) 0.20502(15) -0.3888(2) 0.0431(9) Uani 1.000
O O41B 0.9000(5) 0.12170(17) 0.40854(18) 0.0370(9) Uani 1.000
O O42A 0.6357(5) 0.10358(17) -0.39554(19) 0.0374(9) Uani 1.000
O O42B 0.4950(6) 0.09558(17) 0.3603(2) 0.0404(10) Uani 1.000
O O43A 1.0527(5) 0.09479(17) -0.3630(2) 0.0403(10) Uani 1.000
O O43B 0.6088(6) 0.21186(17) 0.3865(2) 0.0389(9) Uani 1.000
C C1A 0.7952(7) 0.15078(19) -0.0464(3) 0.0274(10) Uani 1.000
C C1B 0.7699(7) 0.1525(2) 0.0539(3) 0.0285(10) Uani 1.000
C C2A 0.6400(8) 0.1846(3) -0.1132(3) 0.0459(15) Uani 1.000
C C2B 0.5868(9) 0.1849(2) 0.0848(3) 0.0427(14) Uani 1.000
C C3A 0.6591(9) 0.1809(2) -0.2069(3) 0.0424(15) Uani 1.000
C C3B 0.5603(8) 0.1853(2) 0.1778(3) 0.0429(15) Uani 1.000
C C4A 0.8342(7) 0.14383(19) -0.2346(2) 0.0253(10) Uani 1.000
C C4B 0.7182(7) 0.1511(2) 0.2407(3) 0.0273(10) Uani 1.000
C C5A 0.9927(8) 0.1114(3) -0.1700(3) 0.0497(16) Uani 1.000
C C5B 0.9036(10) 0.1196(4) 0.2123(3) 0.065(2) Uani 1.000
C C6A 0.9716(9) 0.1150(3) -0.0765(3) 0.0533(18) Uani 1.000
C C6B 0.9281(9) 0.1203(4) 0.1193(3) 0.066(2) Uani 1.000
O O3W 0.3491(11) 0.00000 0.2133(3) 0.0608(19) Uani 1.000
O O4W 0.4275(14) 0.00000 0.0351(5) 0.083(2) Uani 1.000
H H2A 0.51870 0.20980 -0.09300 0.0550 Uiso 1.000
H H2B 0.47780 0.20740 0.04090 0.0510 Uiso 1.000
H H2W 0.34800 0.03900 0.44000 0.0420 Uiso 1.000
H H3A 0.55160 0.20360 -0.25180 0.0500 Uiso 1.000
H H3B 0.43380 0.20770 0.19790 0.0510 Uiso 1.000
H H5A 1.11400 0.08620 -0.19020 0.0600 Uiso 1.000
H H5B 1.01260 0.09710 0.25620 0.0780 Uiso 1.000
H H6A 1.07910 0.09230 -0.03160 0.0640 Uiso 1.000
H H6B 1.05460 0.09790 0.09920 0.0790 Uiso 1.000
H H11W 0.35600 0.00000 0.88400 0.0960 Uiso 1.000
H H12W 0.61400 0.00000 0.88400 0.0960 Uiso 1.000
H H3W 0.39700 0.03850 0.25200 0.0730 Uiso 1.000
H H41W 0.40200 0.00000 0.09400 0.0970 Uiso 1.000
H H42W 0.57940 0.00000 0.03750 0.0970 Uiso 1.000

loop_
_atom_type_symbol
_atom_type_description
_atom_type_scat_dispersion_real
_atom_type_scat_dispersion_imag
_atom_type_scat_source
C C 0.0033 0.0016 'International Tables Vol C Tables 4.2.6.8 and 6.1.1.4'
H H 0.0000 0.0000 'International Tables Vol C Tables 4.2.6.8 and 6.1.1.4'
K K 0.2009 0.2494 'International Tables Vol C Tables 4.2.6.8 and 6.1.1.4'
O O 0.0106 0.0060 'International Tables Vol C Tables 4.2.6.8 and 6.1.1.4'
S S 0.1246 0.1234 'International Tables Vol C Tables 4.2.6.8 and 6.1.1.4'

loop_
_geom_angle_atom_site_label_1
_geom_angle_atom_site_label_2
_geom_angle_atom_site_label_3
_geom_angle_site_symmetry_1
_geom_angle_site_symmetry_3
_geom_angle
_geom_angle_publ_flag
O41B K1 O43B 1_455 . 110.25(9) yes
O41A K1 O43B 1_456 . 160.66(9) yes
O43A K1 O43B 1_456 . 152.59(10) yes
O42A K1 O43B 1_556 . 83.81(9) yes
O43B K1 O43B . 4_455 71.84(10) yes
O41A K1 O43B 4_456 . 95.63(10) yes
O41A K1 O41B 1_456 1_455 72.70(9) yes
O41B K1 O43A 1_455 1_456 71.13(9) yes
O41B K1 O42A 1_455 1_556 118.54(10) yes
O41B K1 O43B 1_455 4_455 80.84(10) yes
O41A K1 O41B 4_456 1_455 139.11(11) yes
O41A K1 O43A 1_456 1_456 46.73(8) yes
O41A K1 O42A 1_456 1_556 112.09(9) yes
O41A K1 O43B 1_456 4_455 90.23(10) yes
O41A K1 O41A 1_456 4_456 72.92(10) yes
O42A K1 O43A 1_556 1_456 72.58(9) yes
O43A K1 O43B 1_456 4_455 133.53(10) yes
O41A K1 O43A 4_456 1_456 99.88(9) yes
O42A K1 O43B 1_556 4_455 153.45(10) yes
O41A K1 O42A 4_456 1_556 94.61(10) yes
O41A K1 O43B 4_456 4_455 77.83(9) yes
O1W K2 O2W . . 178.76(17) yes
O1W K2 O43A . 1_456 101.02(12) yes
O1W K2 O42A . 1_556 105.61(11) yes
O1W K2 O43A . 2_456 101.02(12) yes
O1W K2 O42A . 2_556 105.61(11) yes
O2W K2 O43A . 1_456 79.84(9) yes
O2W K2 O42A . 1_556 73.61(8) yes
O2W K2 O43A . 2_456 79.84(9) yes
O2W K2 O42A . 2_556 73.61(8) yes
O42A K2 O43A 1_556 1_456 81.09(9) yes
O43A K2 O43A 1_456 2_456 89.26(10) yes
O42A K2 O43A 2_556 1_456 152.93(10) yes
O42A K2 O43A 1_556 2_456 152.93(10) yes
O42A K2 O42A 1_556 2_556 96.15(10) yes
O42A K2 O43A 2_556 2_456 81.09(9) yes
S4B K3 O2W . . 78.47(5) yes
S4B K3 O41B . . 23.63(6) yes
S4B K3 O42B . . 24.96(7) yes
S4B K3 O42A . 1_556 70.87(6) yes
S4B K3 O43A . 1_556 85.56(6) yes
S4B K3 O2W . 1_655 94.10(6) yes
S4B K3 S4B . 2_555 111.64(4) yes
S4B K3 O41B . 2_555 121.69(7) yes
S4B K3 O42B . 2_555 96.07(7) yes
S4B K3 O42A . 2_556 145.18(7) yes
S4B K3 O43A . 2_556 160.55(7) yes
O2W K3 O41B . . 101.53(8) yes
O2W K3 O42B . . 54.96(9) yes
O2W K3 O42A . 1_556 67.86(8) yes
O2W K3 O43A . 1_556 115.20(9) yes
O2W K3 O2W . 1_655 166.45(13) yes
S4B K3 O2W 2_555 . 78.47(5) yes
O2W K3 O41B . 2_555 101.53(8) yes
O2W K3 O42B . 2_555 54.96(9) yes
O2W K3 O42A . 2_556 67.86(8) yes
O2W K3 O43A . 2_556 115.20(9) yes
O41B K3 O42B . . 48.53(9) yes
O41B K3 O42A . 1_556 75.26(9) yes
O41B K3 O43A . 1_556 71.01(8) yes
O2W K3 O41B 1_655 . 72.58(8) yes
S4B K3 O41B 2_555 . 121.69(7) yes
O41B K3 O41B . 2_555 121.19(10) yes
O41B K3 O42B . 2_555 113.82(9) yes
O41B K3 O42A . 2_556 162.77(10) yes
O41B K3 O43A . 2_556 138.51(9) yes
O42A K3 O42B 1_556 . 72.09(8) yes
O42B K3 O43A . 1_556 103.14(9) yes
O2W K3 O42B 1_655 . 115.52(10) yes
S4B K3 O42B 2_555 . 96.07(7) yes
O41B K3 O42B 2_555 . 113.82(9) yes
O42B K3 O42B . 2_555 75.45(9) yes
O42A K3 O42B 2_556 . 122.82(10) yes
O42B K3 O43A . 2_556 169.11(9) yes
O42A K3 O43A 1_556 1_556 47.64(8) yes
O2W K3 O42A 1_655 1_556 120.66(8) yes
S4B K3 O42A 2_555 1_556 145.18(7) yes
O41B K3 O42A 2_555 1_556 162.77(10) yes
O42A K3 O42B 1_556 2_555 122.82(10) yes
O42A K3 O42A 1_556 2_556 87.93(9) yes
O42A K3 O43A 1_556 2_556 100.51(9) yes
O2W K3 O43A 1_655 1_556 75.00(9) yes
S4B K3 O43A 2_555 1_556 160.55(7) yes
O41B K3 O43A 2_555 1_556 138.51(9) yes
O42B K3 O43A 2_555 1_556 169.11(9) yes
O42A K3 O43A 2_556 1_556 100.51(9) yes
O43A K3 O43A 1_556 2_556 76.15(9) yes
S4B K3 O2W 2_555 1_655 94.10(6) yes
O2W K3 O41B 1_655 2_555 72.58(8) yes
O2W K3 O42B 1_655 2_555 115.52(10) yes
O2W K3 O42A 1_655 2_556 120.66(8) yes
O2W K3 O43A 1_655 2_556 75.00(9) yes
S4B K3 O41B 2_555 2_555 23.63(6) yes
S4B K3 O42B 2_555 2_555 24.96(7) yes
S4B K3 O42A 2_555 2_556 70.87(6) yes
S4B K3 O43A 2_555 2_556 85.56(6) yes
O41B K3 O42B 2_555 2_555 48.53(9) yes
O41B K3 O42A 2_555 2_556 75.26(9) yes
O41B K3 O43A 2_555 2_556 71.01(8) yes
O42A K3 O42B 2_556 2_555 72.09(8) yes
O42B K3 O43A 2_555 2_556 103.14(9) yes
O42A K3 O43A 2_556 2_556 47.64(8) yes
O41A S4A O42A . . 112.82(19) no
O41A S4A O43A . . 112.72(19) no
O41A S4A C4A . . 106.33(17) no
O42A S4A O43A . . 111.95(18) no
O42A S4A C4A . . 105.28(17) no
O43A S4A C4A . . 107.12(18) no
K3 S4B O41B . . 49.33(13) no
K3 S4B O42B . . 62.39(13) no
K3 S4B O43B . . 129.77(13) no
K3 S4B C4B . . 122.20(14) no
O41B S4B O42B . . 111.53(19) no
O41B S4B O43B . . 114.83(19) no
O41B S4B C4B . . 105.87(18) no
O42B S4B O43B . . 111.0(2) no
O42B S4B C4B . . 105.19(18) no
O43B S4B C4B . . 107.79(18) no
K2 O2W K3 . . 80.85(11) yes
K2 O2W K3 . 1_455 85.61(12) yes
K3 O2W K3 . 1_455 166.45(17) yes
K1 O41A S4A 1_654 . 99.57(16) no
K1 O41A S4A 4_554 . 158.5(2) no
K1 O41A K1 1_654 4_554 85.21(9) yes
K3 O41B S4B . . 107.04(16) no
K1 O41B K3 1_655 . 111.44(10) yes
K1 O41B S4B 1_655 . 133.48(19) no
K1 O42A S4A 1_554 . 118.71(18) no
K2 O42A S4A 1_554 . 132.77(17) no
K3 O42A S4A 1_554 . 100.58(15) no
K1 O42A K2 1_554 1_554 100.58(10) yes
K1 O42A K3 1_554 1_554 113.15(10) yes
K2 O42A K3 1_554 1_554 85.52(10) yes
K3 O42B S4B . . 92.65(15) no
K3 O43A S4A 1_554 . 96.74(14) no
K1 O43A S4A 1_654 . 98.62(15) no
K2 O43A S4A 1_654 . 163.26(19) no
K1 O43A K3 1_654 1_554 95.55(9) yes
K2 O43A K3 1_654 1_554 84.90(9) yes
K1 O43A K2 1_654 1_654 97.79(9) yes
K1 O43B S4B . . 104.92(17) no
K1 O43B K1 . 4_555 87.96(9) yes
K1 O43B S4B 4_555 . 139.4(2) no
H11W O1W H12W . . 113.00 no
K2 O1W H11W . . 117.00 no
K2 O1W H12W . . 130.00 no
K2 O2W H2W . . 111.00 no
K3 O2W H2W . 2_555 65.00 no
K2 O2W H2W . 2_555 111.00 no
K3 O2W H2W . . 65.00 no
K3 O2W H2W 1_455 2_555 121.00 no
K3 O2W H2W 1_455 . 121.00 no
H2W O2W H2W . 2_555 106.00 no
H3W O3W H3W . 2_555 104.00 no
H41W O4W H42W . . 106.00 no
C2A C1A C6A . . 117.2(4) no
C1B C1A C6A . . 121.2(4) no
C1B C1A C2A . . 121.6(4) no
C1A C1B C6B . . 120.9(4) no
C1A C1B C2B . . 122.1(4) no
C2B C1B C6B . . 117.1(4) no
C1A C2A C3A . . 121.4(4) no
C1B C2B C3B . . 122.1(4) no
C2A C3A C4A . . 119.8(4) no
C2B C3B C4B . . 119.1(4) no
S4A C4A C3A . . 119.6(3) no
S4A C4A C5A . . 120.5(3) no
C3A C4A C5A . . 119.9(3) no
S4B C4B C3B . . 120.5(3) no
S4B C4B C5B . . 119.5(3) no
C3B C4B C5B . . 120.0(4) no
C4A C5A C6A . . 119.9(4) no
C4B C5B C6B . . 120.0(5) no
C1A C6A C5A . . 121.7(5) no
C1B C6B C5B . . 121.7(5) no
C1A C2A H2A . . 118.00 no
C3A C2A H2A . . 121.00 no
C1B C2B H2B . . 118.00 no
C3B C2B H2B . . 120.00 no
C4A C3A H3A . . 119.00 no
C2A C3A H3A . . 121.00 no
C2B C3B H3B . . 121.00 no
C4B C3B H3B . . 120.00 no
C4A C5A H5A . . 119.00 no
C6A C5A H5A . . 121.00 no
C6B C5B H5B . . 121.00 no
C4B C5B H5B . . 119.00 no
C1A C6A H6A . . 118.00 no
C5A C6A H6A . . 120.00 no
C5B C6B H6B . . 120.00 no
C1B C6B H6B . . 118.00 no

loop_
_geom_bond_atom_site_label_1
_geom_bond_atom_site_label_2
_geom_bond_site_symmetry_2
_geom_bond_distance
_geom_bond_publ_flag
K1 O43B . 2.850(4) yes
K1 O41B 1_455 2.703(3) yes
K1 O41A 1_456 3.040(4) yes
K1 O43A 1_456 3.058(3) yes
K1 O42A 1_556 2.866(3) yes
K1 O43B 4_455 2.739(3) yes
K1 O41A 4_456 2.681(3) yes
K2 O1W . 2.703(6) yes
K2 O2W . 2.866(5) yes
K2 O43A 1_456 2.657(3) yes
K2 O42A 1_556 2.741(3) yes
K2 O43A 2_456 2.657(3) yes
K2 O42A 2_556 2.741(3) yes
K3 O2W . 3.079(4) yes
K3 O41B . 2.751(3) yes
K3 O42B . 3.076(4) yes
K3 O42A 1_556 2.938(3) yes
K3 O43A 1_556 3.027(3) yes
K3 O2W 1_655 2.793(4) yes
K3 O41B 2_555 2.751(3) yes
K3 O42B 2_555 3.076(4) yes
K3 O42A 2_556 2.938(3) yes
K3 O43A 2_556 3.027(3) yes
S4A O41A . 1.450(3) no
S4A O42A . 1.453(3) no
S4A O43A . 1.455(3) no
S4A C4A . 1.784(3) no
S4B O41B . 1.454(3) no
S4B O42B . 1.465(4) no
S4B O43B . 1.446(4) no
S4B C4B . 1.775(4) no
O1W H12W . 0.8300 no
O1W H11W . 0.9700 no
O2W H2W 2_555 0.9600 no
O2W H2W . 0.9600 no
O3W H3W . 0.9600 no
O3W H3W 2_555 0.9600 no
O4W H41W . 0.9000 no
O4W H42W . 0.8800 no
C1A C6A . 1.375(7) no
C1A C2A . 1.393(6) no
C1A C1B . 1.497(6) no
C1B C2B . 1.379(6) no
C1B C6B . 1.376(7) no
C2A C3A . 1.394(6) no
C2B C3B . 1.392(6) no
C3A C4A . 1.367(6) no
C3B C4B . 1.373(6) no
C4A C5A . 1.372(6) no
C4B C5B . 1.366(7) no
C5A C6A . 1.394(6) no
C5B C6B . 1.389(6) no
C2A H2A . 0.9500 no
C2B H2B . 0.9400 no
C3A H3A . 0.9500 no
C3B H3B . 0.9400 no
C5A H5A . 0.9500 no
C5B H5B . 0.9400 no
C6A H6A . 0.9500 no
C6B H6B . 0.9400 no

loop_
_geom_hbond_atom_site_label_D
_geom_hbond_atom_site_label_H
_geom_hbond_atom_site_label_A
_geom_hbond_site_symmetry_A
_geom_hbond_distance_DH
_geom_hbond_distance_HA
_geom_hbond_distance_DA
_geom_hbond_angle_DHA
_geom_hbond_publ_flag
O1W H11W O4W 1_556 0.97 2.18 2.778(9) 119 yes
O2W H2W O42B . 0.96 1.91 2.840(5) 162 yes
O3W H3W O42B . 0.96 1.95 2.884(5) 162 yes
O4W H41W O3W . 0.90 1.82 2.715(9) 180 yes
O4W H41W O3W . 0.90 1.82 2.715(9) 180 yes
C5A H5A O43A . 0.95 2.50 2.916(5) 106 yes
C5B H5B O41B . 0.94 2.47 2.873(5) 106 yes

loop_
_geom_torsion_atom_site_label_1
_geom_torsion_atom_site_label_2
_geom_torsion_atom_site_label_3
_geom_torsion_atom_site_label_4
_geom_torsion_site_symmetry_1
_geom_torsion_site_symmetry_3
_geom_torsion_site_symmetry_4
_geom_torsion
_geom_torsion_publ_flag
O41B K1 O43B S4B 1_455 . . -63.28(18) no
O41B K1 O43B K1 1_455 . 4_555 155.80(9) no
O43A K1 O43B S4B 1_456 . . 24.6(3) no
O43A K1 O43B K1 1_456 . 4_555 -116.35(19) no
O42A K1 O43B S4B 1_556 . . 54.89(16) no
O42A K1 O43B K1 1_556 . 4_555 -86.03(10) no
O43B K1 O43B S4B 4_455 . . -135.85(18) no
O43B K1 O43B K1 4_455 . 4_555 83.23(10) no
O41A K1 O43B S4B 4_456 . . 148.94(16) no
O41A K1 O43B K1 4_456 . 4_555 8.02(10) no
O43B K1 O41B S4B . 1_455 1_455 -92.7(2) no
O43B K1 O43A K2 . 1_456 . 10.8(2) no
O43B K1 O43A S4A . 1_456 1_456 -172.48(16) no
O43B K1 O42A K2 . 1_556 . -145.49(11) no
O43B K1 O42A K3 . 1_556 . -55.87(11) no
O43B K1 O42A S4A . 1_556 1_556 61.65(17) no
O43B K1 O43B K1 . 4_455 4_455 -165.58(11) no
O43B K1 O43B S4B . 4_455 4_455 -54.9(3) no
O43B K1 O41A S4A . 4_456 4_456 96.8(5) no
O43B K1 O41A K1 . 4_456 4_555 -7.24(9) no
O1W K2 O43A K1 . 1_456 . 125.43(12) no
O2W K2 O43A K1 . 1_456 . -53.67(9) no
O1W K2 O42A K1 . 1_556 . -121.86(13) no
O2W K2 O42A K1 . 1_556 . 59.14(10) no
O2W K3 S4B O41B . . . 167.29(17) no
O2W K3 S4B O42B . . . -18.15(16) no
O2W K3 S4B O43B . . . 77.0(2) no
O2W K3 S4B C4B . . . -109.31(18) no
O41B K3 S4B O42B . . . 174.6(2) no
O41B K3 S4B O43B . . . -90.3(2) no
O41B K3 S4B C4B . . . 83.4(2) no
O42B K3 S4B O41B . . . -174.6(2) no
O42B K3 S4B O43B . . . 95.2(2) no
O42B K3 S4B C4B . . . -91.2(2) no
O42A K3 S4B O41B 1_556 . . 96.94(16) no
O42A K3 S4B O42B 1_556 . . -88.50(16) no
O42A K3 S4B O43B 1_556 . . 6.6(2) no
O42A K3 S4B C4B 1_556 . . -179.66(18) no
O43A K3 S4B O41B 1_556 . . 50.45(16) no
O43A K3 S4B O42B 1_556 . . -135.00(15) no
O43A K3 S4B O43B 1_556 . . -39.9(2) no
O43A K3 S4B C4B 1_556 . . 133.85(17) no
O2W K3 S4B O41B 1_655 . . -24.14(17) no
O2W K3 S4B O42B 1_655 . . 150.41(16) no
O2W K3 S4B O43B 1_655 . . -114.4(2) no
O2W K3 S4B C4B 1_655 . . 59.26(18) no
S4B K3 S4B O41B 2_555 . . -120.20(16) no
S4B K3 S4B O42B 2_555 . . 54.36(14) no
S4B K3 S4B O43B 2_555 . . 149.50(19) no
S4B K3 S4B C4B 2_555 . . -36.80(17) no
O41B K3 S4B O41B 2_555 . . -96.17(17) no
O41B K3 S4B O42B 2_555 . . 78.38(16) no
O41B K3 S4B O43B 2_555 . . 173.5(2) no
O41B K3 S4B C4B 2_555 . . -12.77(19) no
O42B K3 S4B O41B 2_555 . . -140.37(17) no
O42B K3 S4B O42B 2_555 . . 34.19(16) no
O42B K3 S4B O43B 2_555 . . 129.3(2) no
O42B K3 S4B C4B 2_555 . . -56.97(18) no
O42A K3 S4B O41B 2_556 . . 152.50(19) no
O42A K3 S4B O42B 2_556 . . -32.95(18) no
O42A K3 S4B O43B 2_556 . . 62.2(2) no
O42A K3 S4B C4B 2_556 . . -124.1(2) no
S4B K3 O2W K2 . . . -122.40(3) no
O41B K3 O2W K2 . . . -117.24(7) no
O42B K3 O2W K2 . . . -131.64(8) no
S4B K3 O41B K1 . . 1_655 153.3(2) no
O2W K3 O41B S4B . . . -12.71(17) no
O2W K3 O41B K1 . . 1_655 140.62(11) no
O42B K3 O41B S4B . . . 3.06(12) no
O42B K3 O41B K1 . . 1_655 156.39(16) no
O42A K3 O41B S4B 1_556 . . -75.87(15) no
O43A K3 O41B S4B 1_556 . . -125.62(17) no
O2W K3 O41B S4B 1_655 . . 154.69(18) no
S4B K3 O41B S4B 2_555 . . 70.76(16) no
O41B K3 O41B S4B 2_555 . . 98.52(16) no
O42B K3 O41B S4B 2_555 . . 43.89(18) no
O43A K3 O41B S4B 2_556 . . -165.15(13) no
O2W K3 O42B S4B . . . 158.11(18) no
O41B K3 O42B S4B . . . -2.91(11) no
O42A K3 O42B S4B 1_556 . . 83.00(14) no
O43A K3 O42B S4B 1_556 . . 46.38(15) no
O2W K3 O42B S4B 1_655 . . -33.08(17) no
S4B K3 O42B S4B 2_555 . . -130.57(13) no
O41B K3 O42B S4B 2_555 . . -114.34(14) no
O42B K3 O42B S4B 2_555 . . -144.75(16) no
O42A K3 O42B S4B 2_556 . . 158.31(12) no
S4B K3 O42A K1 . 1_556 . 36.28(8) no
S4B K3 O42A K2 . 1_556 . 135.88(8) no
O2W K3 O42A K1 . 1_556 . -48.71(11) no
O41B K3 O42A K1 . 1_556 . 60.57(11) no
O41B K3 O42A K2 . 1_556 . 160.18(10) no
O42B K3 O42A K1 . 1_556 . 9.96(11) no
O42B K3 O42A K2 . 1_556 . 109.57(10) no
S4B K3 O42A K2 . 2_556 . -35.22(15) no
O42B K3 O42A K2 . 2_556 . -51.07(12) no
O42A S4A O41A K1 . . 1_654 -112.87(16) no
O42A S4A O41A K1 . . 4_554 -11.5(6) no
O43A S4A O41A K1 . . 1_654 15.15(19) no
O43A S4A O41A K1 . . 4_554 116.5(5) no
C4A S4A O41A K1 . . 1_654 132.23(15) no
C4A S4A O41A K1 . . 4_554 -126.4(5) no
O41A S4A O42A K1 . . 1_554 -13.0(2) no
O41A S4A O42A K2 . . 1_554 -155.4(2) no
O41A S4A O42A K3 . . 1_554 110.94(17) no
O43A S4A O42A K1 . . 1_554 -141.42(17) no
O43A S4A O42A K2 . . 1_554 76.2(3) no
O43A S4A O42A K3 . . 1_554 -17.47(19) no
C4A S4A O42A K1 . . 1_554 102.53(18) no
C4A S4A O42A K2 . . 1_554 -39.8(3) no
C4A S4A O42A K3 . . 1_554 -133.52(14) no
O41A S4A O43A K3 . . 1_554 -111.70(15) no
O41A S4A O43A K1 . . 1_654 -15.01(18) no
O42A S4A O43A K3 . . 1_554 16.77(18) no
O42A S4A O43A K1 . . 1_654 113.45(15) no
C4A S4A O43A K3 . . 1_554 131.69(15) no
C4A S4A O43A K1 . . 1_654 -131.62(15) no
O41A S4A C4A C3A . . . 59.0(4) no
O41A S4A C4A C5A . . . -122.4(4) no
O42A S4A C4A C3A . . . -60.9(4) no
O42A S4A C4A C5A . . . 117.7(4) no
O43A S4A C4A C3A . . . 179.8(3) no
O43A S4A C4A C5A . . . -1.6(4) no
K3 S4B O41B K1 . . 1_655 -144.8(3) no
O42B S4B O41B K3 . . . -5.2(2) no
O42B S4B O41B K1 . . 1_655 -150.0(2) no
O43B S4B O41B K3 . . . 122.13(18) no
O43B S4B O41B K1 . . 1_655 -22.7(3) no
C4B S4B O41B K3 . . . -119.08(16) no
C4B S4B O41B K1 . . 1_655 96.1(2) no
O41B S4B O42B K3 . . . 4.44(17) no
O43B S4B O42B K3 . . . -124.95(15) no
C4B S4B O42B K3 . . . 118.76(15) no
K3 S4B O43B K1 . . . -44.0(2) no
K3 S4B O43B K1 . . 4_555 60.7(3) no
O41B S4B O43B K1 . . . -100.68(18) no
O41B S4B O43B K1 . . 4_555 4.0(3) no
O42B S4B O43B K1 . . . 26.9(2) no
O42B S4B O43B K1 . . 4_555 131.6(3) no
C4B S4B O43B K1 . . . 141.61(16) no
C4B S4B O43B K1 . . 4_555 -113.7(3) no
K3 S4B C4B C3B . . . 142.0(3) no
K3 S4B C4B C5B . . . -36.5(5) no
O41B S4B C4B C3B . . . -166.4(3) no
O41B S4B C4B C5B . . . 15.1(5) no
O42B S4B C4B C3B . . . 75.4(4) no
O42B S4B C4B C5B . . . -103.1(5) no
O43B S4B C4B C3B . . . -43.0(4) no
O43B S4B C4B C5B . . . 138.5(4) no
C2A C1A C1B C2B . . . 3.0(6) no
C2A C1A C1B C6B . . . -178.3(5) no
C6A C1A C1B C2B . . . -176.3(4) no
C6A C1A C1B C6B . . . 2.5(7) no
C1B C1A C2A C3A . . . -177.7(4) no
C6A C1A C2A C3A . . . 1.6(7) no
C1B C1A C6A C5A . . . 178.1(5) no
C2A C1A C6A C5A . . . -1.2(8) no
C1A C1B C2B C3B . . . 178.6(4) no
C6B C1B C2B C3B . . . -0.2(7) no
C1A C1B C6B C5B . . . -178.0(6) no
C2B C1B C6B C5B . . . 0.8(9) no
C1A C2A C3A C4A . . . -0.5(7) no
C1B C2B C3B C4B . . . -1.5(6) no
C2A C3A C4A S4A . . . 177.5(4) no
C2A C3A C4A C5A . . . -1.1(7) no
C2B C3B C4B S4B . . . -175.8(3) no
C2B C3B C4B C5B . . . 2.7(7) no
S4A C4A C5A C6A . . . -177.1(4) no
C3A C4A C5A C6A . . . 1.5(7) no
S4B C4B C5B C6B . . . 176.4(5) no
C3B C4B C5B C6B . . . -2.1(9) no
C4A C5A C6A C1A . . . -0.3(8) no
C4B C5B C6B C1B . . . 0.4(10) no
